data_4100071
_journal_name_full 'Journal of the American Chemical Society'
_journal_paper_doi 10.1021/ja042803i
_journal_year 2005
_chemical_formula_structural '2 [C6 H16 N]+, [C12 H8 Fe N2 S4]2-'
_chemical_formula_sum 'C24 H40 Fe N2 S4'
_chemical_formula_weight 540.67
_space_group_IT_number 14
_symmetry_cell_setting monoclinic
_symmetry_space_group_name_Hall '-P 2yn'
_symmetry_space_group_name_H-M 'P 1 21/n 1'
_cell_angle_alpha 90.00
_cell_angle_beta 100.51(1)
_cell_angle_gamma 90.00
_cell_formula_units_Z 2
_cell_length_a 7.3798(6)
_cell_length_b 13.4220(8)
_cell_length_c 13.5820(9)
_cell_measurement_temperature 100(2)
_cell_volume 1322.7(2)
_cod_depositor_comments
;
The following automatic conversions were performed:
'_symmetry_cell_setting' value 'Monoclinic' changed to 'monoclinic'
according to '/home/saulius/struct/CIF-dictionaries/cif_core.dic'
dictionary named 'cif_core.dic' version 2.4.1 from 2010-06-29.

Automatic conversion script
Id: cif_fix_enum 1527 2010-12-29 10:47:43Z saulius 
;
_cod_original_sg_symbol_H-M 'P 21/n'
_cod_database_code 4100071

loop_
_symmetry_equiv_pos_as_xyz
'x, y, z'
'-x+1/2, y+1/2, -z+1/2'
'-x, -y, -z'
'x-1/2, -y-1/2, z-1/2'

loop_
_atom_site_aniso_label
_atom_site_aniso_U_11
_atom_site_aniso_U_22
_atom_site_aniso_U_33
_atom_site_aniso_U_23
_atom_site_aniso_U_13
_atom_site_aniso_U_12
Fe1 0.01105(11) 0.01121(11) 0.01130(11) -0.00046(8) 0.00324(8) -0.00022(9)
S1 0.01213(13) 0.01182(13) 0.01304(13) -0.00082(10) 0.00276(10) 0.00012(10)
C1 0.0096(5) 0.0152(5) 0.0139(5) 0.0007(4) 0.0037(4) -0.0001(4)
S2 0.01886(15) 0.01213(14) 0.01353(13) -0.00045(10) 0.00337(11) 0.00043(11)
C2 0.0113(5) 0.0157(6) 0.0135(5) 0.0008(4) 0.0039(4) -0.0005(4)
C3 0.0137(5) 0.0155(6) 0.0180(6) 0.0030(4) 0.0038(4) 0.0007(5)
C4 0.0148(6) 0.0237(6) 0.0154(5) 0.0043(5) 0.0028(4) 0.0001(5)
C5 0.0145(6) 0.0257(7) 0.0129(5) -0.0012(5) 0.0017(4) -0.0002(5)
C6 0.0133(5) 0.0185(6) 0.0159(5) -0.0023(4) 0.0034(4) -0.0004(5)
N10 0.0114(5) 0.0168(5) 0.0151(5) -0.0001(4) 0.0039(4) 0.0005(4)
C11 0.0164(6) 0.0209(6) 0.0137(5) 0.0018(4) 0.0020(4) 0.0005(5)
C12 0.0221(7) 0.0215(6) 0.0216(6) 0.0039(5) 0.0047(5) -0.0010(5)
C13 0.0164(6) 0.0216(6) 0.0144(5) -0.0004(4) 0.0055(4) 0.0021(5)
C14 0.0236(7) 0.0261(7) 0.0156(6) -0.0004(5) 0.0014(5) 0.0016(6)
C15 0.0144(6) 0.0178(6) 0.0237(6) -0.0020(5) 0.0057(5) -0.0022(5)
C16 0.0197(6) 0.0181(6) 0.0336(7) 0.0047(5) 0.0078(5) 0.0000(5)

loop_
_atom_site_label
_atom_site_type_symbol
_atom_site_fract_x
_atom_site_fract_y
_atom_site_fract_z
_atom_site_U_iso_or_equiv
_atom_site_thermal_displace_type
_atom_site_occupancy
_atom_site_calc_flag
_atom_site_refinement_flags
_atom_site_disorder_group
Fe1 Fe 0.0000 0.5000 0.0000 0.01104(6) Uani 1 d S .
S1 S 0.07155(4) 0.59928(2) 0.13272(2) 0.01227(7) Uani 1 d . .
C1 C 0.1593(2) 0.51970(9) 0.23435(9) 0.0127(2) Uani 1 d . .
S2 S 0.10311(5) 0.36928(2) 0.09444(2) 0.01479(7) Uani 1 d . .
C2 C 0.1784(2) 0.41755(9) 0.21591(9) 0.0133(2) Uani 1 d . .
C3 C 0.2574(2) 0.35528(10) 0.29516(9) 0.0156(2) Uani 1 d . .
H3 H 0.2735(2) 0.28647(10) 0.28286(9) 0.019 Uiso 1 calc R .
C4 C 0.3125(2) 0.39273(11) 0.39153(9) 0.0180(2) Uani 1 d . .
H4 H 0.3656(2) 0.34966(11) 0.44450(9) 0.022 Uiso 1 calc R .
C5 C 0.2894(2) 0.49372(10) 0.41005(9) 0.0178(2) Uani 1 d . .
H5 H 0.3243(2) 0.51938(10) 0.47597(9) 0.021 Uiso 1 calc R .
C6 C 0.2151(2) 0.55680(10) 0.33166(9) 0.0158(2) Uani 1 d . .
H6 H 0.2022(2) 0.62582(10) 0.34424(9) 0.019 Uiso 1 calc R .
N10 N 0.64439(15) 0.63328(8) 0.15466(8) 0.0142(2) Uani 1 d . .
H10 H 0.7658(24) 0.6331(12) 0.1569(12) 0.017 Uiso 1 d . .
C11 C 0.5588(2) 0.69577(10) 0.06606(9) 0.0171(2) Uani 1 d . .
H11A H 0.4253(2) 0.70309(10) 0.06605(9) 0.021 Uiso 1 calc R .
H11B H 0.5729(2) 0.66095(10) 0.00363(9) 0.021 Uiso 1 calc R .
C12 C 0.6453(2) 0.79828(11) 0.06714(10) 0.0216(3) Uani 1 d . .
H12A H 0.5853(2) 0.83592(11) 0.00832(10) 0.032 Uiso 1 calc R .
H12B H 0.7770(2) 0.79153(11) 0.06569(10) 0.032 Uiso 1 calc R .
H12C H 0.6295(2) 0.83367(11) 0.12812(10) 0.032 Uiso 1 calc R .
C13 C 0.6063(2) 0.67513(10) 0.25211(9) 0.0171(2) Uani 1 d . .
H13A H 0.5056(2) 0.63640(10) 0.27312(9) 0.021 Uiso 1 calc R .
H13B H 0.5639(2) 0.74492(10) 0.24134(9) 0.021 Uiso 1 calc R .
C14 C 0.7743(2) 0.67232(11) 0.33525(10) 0.0221(3) Uani 1 d . .
H14A H 0.7425(2) 0.70017(11) 0.39661(10) 0.033 Uiso 1 calc R .
H14B H 0.8736(2) 0.71176(11) 0.31553(10) 0.033 Uiso 1 calc R .
H14C H 0.8153(2) 0.60323(11) 0.34731(10) 0.033 Uiso 1 calc R .
C15 C 0.5834(2) 0.52670(10) 0.13592(10) 0.0184(2) Uani 1 d . .
H15A H 0.6221(2) 0.50326(10) 0.07380(10) 0.022 Uiso 1 calc R .
H15B H 0.4472(2) 0.52414(10) 0.12495(10) 0.022 Uiso 1 calc R .
C16 C 0.6603(2) 0.45639(11) 0.22048(11) 0.0234(3) Uani 1 d . .
H16A H 0.6153(2) 0.38875(11) 0.20334(11) 0.035 Uiso 1 calc R .
H16B H 0.6200(2) 0.47791(11) 0.28201(11) 0.035 Uiso 1 calc R .
H16C H 0.7952(2) 0.45700(11) 0.23081(11) 0.035 Uiso 1 calc R .
